data_2107362
loop_
_publ_author_name
'Helliwell, M.'
'Zabukovec Logar, N.'
'Helliwell, J.R.'
'Barba, L.'
'Kaucic, V.'
'Busetto, E.'
'Lausi, A.'

_publ_section_title
;
 Determination of the site of incorporation of cobalt in Co Zn P O-CZP by
 multiple-wavelength anomalous-dispersion crystallography
;
_journal_name_full 'Acta Crystallographica B (39,1983-)'
_journal_page_first 327
_journal_page_last 332
_journal_volume 55
_journal_year 1999
_chemical_formula_sum 'H2 Na O5 P Zn'
_chemical_name_systematic 'Na Zn (P O4) (H2 O)'
_space_group_IT_number 179
_symmetry_space_group_name_Hall 'P 65 2 (0 0 1)'
_symmetry_space_group_name_H-M 'P 65 2 2'
_cell_angle_alpha 90
_cell_angle_beta 90
_cell_angle_gamma 120
_cell_formula_units_Z 12
_cell_length_a 10.464
_cell_length_b 10.464
_cell_length_c 15.056
_cell_volume 1427.696
_citation_journal_id_ASTM ASBSDK
_cod_data_source_file Helliwell_ASBSDK_1999_203.cif
_cod_data_source_block H2Na1O5P1Zn1
_cod_original_sg_symbol_Hall 'P 65 2 (x,y,z+1/12)'
_cod_original_formula_sum 'H2 Na1 O5 P1 Zn1'
_cod_database_code 2107362

loop_
_symmetry_equiv_pos_as_xyz
x,y,z
x-y,x,z+5/6
-y,x-y,z+2/3
-x,-y,z+1/2
-x+y,-x,z+1/3
y,-x+y,z+1/6
-y,-x,-z+1/6
x-y,-y,-z
x,x-y,-z+5/6
y,x,-z+2/3
-x+y,y,-z+1/2
-x,-x+y,-z+1/3

loop_
_atom_site_label
_atom_site_type_symbol
_atom_site_fract_x
_atom_site_fract_y
_atom_site_fract_z
_atom_site_occupancy
_atom_site_U_iso_or_equiv
O5 O-2 -0.414 -0.312 -0.157 0.66 0.0
O6 O-2 -0.416 -0.173 -0.064 0.34 0.0
O4 O-2 -0.1966 -0.4612 0.1553 1 0.0
P1 P+5 -0.1691 -0.4097 0.05934 1 0.0
Zn1 Zn+2 -0.49273 -0.50727 0.0833 1 0.0
O3 O-2 -0.6162 -0.4919 -0.0088 1 0.0
Na3 Na+1 -0.212 -0.185 -0.049 0.18 0.0
O2 O-2 -0.3112 -0.4286 0.0181 1 0.0
Na2 Na+1 -0.091 -0.018 -0.038 0.32 0.0
Na1 Na+1 -0.6343 -0.2974 0.0765 0.5 0.0
Zn2 Zn+2 0.15823 -0.15823 0.0833 1 0.0
O1 O-2 -0.0491 -0.2469 0.0535 1 0.0

_cod_duplicate_entry 2002949
